data_2239555
loop_
_publ_author_name
'Wattanakanjana, Yupa'
'Nimthong, Arunpatcha'
'Mokakul, Jedsada'
'Sukpornsawan, Phattarin'

_publ_section_title
;
 (Acetonitrile-\k<i>N</i>)iodidobis(triphenylphosphane-\k<i>P</i>)copper(I)
;
_journal_coeditor_code LH5703
_journal_issue 6
_journal_name_full 'Acta Crystallographica Section E'
_journal_page_first m219
_journal_paper_doi 10.1107/S1600536814010940
_journal_volume 70
_journal_year 2014
_chemical_formula_iupac '[Cu I (C2 H3 N) (C18 H15 P)2]'
_chemical_formula_moiety 'C38 H33 Cu I N P2'
_chemical_formula_sum 'C38 H33 Cu I N P2'
_chemical_formula_weight 756.03
_chemical_name_systematic
;
(Acetonitrile-\k<i>N</i>)iodidobis(triphenylphosphane-\k<i>P</i>)copper(I)
;
_space_group_crystal_system monoclinic
_space_group_IT_number 14
_space_group_name_Hall '-P 2yn'
_space_group_name_H-M_alt 'P 1 21/n 1'
_symmetry_space_group_name_Hall '-P 2yn'
_symmetry_space_group_name_H-M 'P 1 21/n 1'
_atom_sites_solution_hydrogens geom
_atom_sites_solution_primary direct
_atom_sites_solution_secondary difmap
_audit_creation_method SHELXL-2012
_cell_angle_alpha 90
_cell_angle_beta 93.0430(10)
_cell_angle_gamma 90
_cell_formula_units_Z 4
_cell_length_a 9.2547(3)
_cell_length_b 19.3814(6)
_cell_length_c 19.4249(6)
_cell_measurement_reflns_used 7884
_cell_measurement_temperature 100(2)
_cell_measurement_theta_max 31.2322
_cell_measurement_theta_min 2.3786
_cell_volume 3479.31(19)
_computing_cell_refinement 'SAINT (Bruker, 2012)'
_computing_data_collection 'APEX2 (Bruker, 2012)'
_computing_data_reduction 'SAINT (Bruker, 2012)'
_computing_molecular_graphics 'Mercury (Macrae et al., 2008)'
_computing_publication_material
;
SHELXL97 (Sheldrick, 2008) and publCIF (Westrip, 2010)
;
_computing_structure_refinement
;
SHELXL-2012 (Sheldrick, 2008) and
<i>SHELXLE</i> (H\"ubschle <i>et al.</i>, 2011)
;
_computing_structure_solution 'SHELXS-97 (Sheldrick, 2008)'
_diffrn_ambient_temperature 100(2)
_diffrn_measured_fraction_theta_full 0.992
_diffrn_measured_fraction_theta_max 0.899
_diffrn_measurement_device_type 'Bruker AXS SMART APEX CCD diffractometer'
_diffrn_measurement_method '\w and \f scans'
_diffrn_radiation_type MoK\a
_diffrn_radiation_wavelength 0.71073
_diffrn_reflns_av_R_equivalents 0.0252
_diffrn_reflns_limit_h_max 13
_diffrn_reflns_limit_h_min -12
_diffrn_reflns_limit_k_max 28
_diffrn_reflns_limit_k_min -27
_diffrn_reflns_limit_l_max 21
_diffrn_reflns_limit_l_min -26
_diffrn_reflns_number 20389
_diffrn_reflns_theta_full 25.242
_diffrn_reflns_theta_max 31.113
_diffrn_reflns_theta_min 2.390
_exptl_absorpt_coefficient_mu 1.633
_exptl_absorpt_correction_T_max 0.7462
_exptl_absorpt_correction_T_min 0.6004
_exptl_absorpt_correction_type multi-scan
_exptl_absorpt_process_details '(SADABS; Bruker, 2012)'
_exptl_crystal_colour colourless
_exptl_crystal_density_diffrn 1.443
_exptl_crystal_description plate
_exptl_crystal_F_000 1520
_exptl_crystal_size_max 0.330
_exptl_crystal_size_mid 0.220
_exptl_crystal_size_min 0.090
_refine_diff_density_max 1.592
_refine_diff_density_min -0.519
_refine_ls_extinction_method none
_refine_ls_goodness_of_fit_ref 1.091
_refine_ls_hydrogen_treatment constr
_refine_ls_matrix_type full
_refine_ls_number_parameters 400
_refine_ls_number_reflns 10066
_refine_ls_number_restraints 3
_refine_ls_restrained_S_all 1.091
_refine_ls_R_factor_all 0.0458
_refine_ls_R_factor_gt 0.0358
_refine_ls_shift/su_max 0.002
_refine_ls_shift/su_mean 0.000
_refine_ls_structure_factor_coef Fsqd
_refine_ls_weighting_details
;
 w=1/[\s^2^(Fo^2^)+(0.0383P)^2^+1.2024P]
 where P=(Fo^2^+2Fc^2^)/3
;
_refine_ls_weighting_scheme calc
_refine_ls_wR_factor_gt 0.0813
_refine_ls_wR_factor_ref 0.0857
_reflns_number_gt 8394
_reflns_number_total 10066
_reflns_threshold_expression 'I > 2\s(I)'
_cod_data_source_file lh5703sup1.cf
_cod_data_source_block I
_cod_database_code 2239555
_cod_database_fobs_code 2239555
_shelx_space_group_comment
;
The symmetry employed for this shelxl refinement is uniquely defined
by the following loop, which should always be used as a source of
symmetry information in preference to the above space-group names.
They are only intended as comments.
;
_shelxl_version_number .000002012

loop_
_space_group_symop_operation_xyz
'x, y, z'
'-x+1/2, y+1/2, -z+1/2'
'-x, -y, -z'
'x-1/2, -y-1/2, z-1/2'

loop_
_atom_site_type_symbol
_atom_site_label
_atom_site_fract_x
_atom_site_fract_y
_atom_site_fract_z
_atom_site_U_iso_or_equiv
_atom_site_adp_type
_atom_site_calc_flag
_atom_site_occupancy
_atom_site_disorder_assembly
_atom_site_disorder_group
I I1 0.96840(2) 0.74638(2) 0.25147(2) 0.01967(5) Uani d 1 . .
Cu Cu1 1.12630(3) 0.86273(2) 0.25454(2) 0.01449(6) Uani d 1 . .
P P1 1.08578(6) 0.91578(3) 0.35789(3) 0.01380(11) Uani d 1 . .
P P2 1.07803(6) 0.91388(3) 0.14896(3) 0.01330(11) Uani d 1 . .
N N1 1.3267(11) 0.8180(8) 0.2489(11) 0.0200(17) Uani d 0.629(15) A 1
C C1 1.4315(9) 0.7867(5) 0.2453(5) 0.0213(15) Uani d 0.629(15) A 1
C C2 1.5653(8) 0.7464(5) 0.2371(5) 0.051(2) Uani d 0.629(15) A 1
H H2A 1.6412 0.7629 0.2701 0.076 Uiso calc 0.629(15) A 1
H H2B 1.5969 0.7522 0.1901 0.076 Uiso calc 0.629(15) A 1
H H2C 1.5463 0.6975 0.2457 0.076 Uiso calc 0.629(15) A 1
N N1B 1.336(2) 0.8304(15) 0.254(2) 0.0200(17) Uani d 0.371(15) A 2
C C1B 1.4352(17) 0.8042(8) 0.2331(10) 0.0213(15) Uani d 0.371(15) A 2
C C2B 1.5702(15) 0.7720(9) 0.2124(8) 0.051(2) Uani d 0.371(15) A 2
H H2D 1.6506 0.7868 0.2439 0.076 Uiso calc 0.371(15) A 2
H H2E 1.5892 0.7861 0.1653 0.076 Uiso calc 0.371(15) A 2
H H2F 1.5609 0.7217 0.2143 0.076 Uiso calc 0.371(15) A 2
C C11 1.1283(2) 0.86224(11) 0.43498(11) 0.0162(4) Uani d 1 . .
C C12 1.0491(3) 0.86457(12) 0.49505(12) 0.0221(5) Uani d 1 . .
H H12 0.9630 0.8912 0.4956 0.027 Uiso calc 1 . .
C C13 1.0978(3) 0.82739(14) 0.55452(12) 0.0281(6) Uani d 1 . .
H H13 1.0438 0.8287 0.5948 0.034 Uiso calc 1 . .
C C14 1.2247(3) 0.78884(14) 0.55407(13) 0.0295(6) Uani d 1 . .
H H14 1.2581 0.7643 0.5941 0.035 Uiso calc 1 . .
C C15 1.3029(3) 0.78641(14) 0.49446(13) 0.0270(5) Uani d 1 . .
H H15 1.3898 0.7603 0.4943 0.032 Uiso calc 1 . .
C C16 1.2542(3) 0.82223(12) 0.43488(12) 0.0210(5) Uani d 1 . .
H H16 1.3069 0.8193 0.3943 0.025 Uiso calc 1 . .
C C21 1.1866(2) 0.99578(11) 0.37978(11) 0.0151(4) Uani d 1 . .
C C22 1.2632(2) 1.00580(12) 0.44391(11) 0.0174(4) Uani d 1 . .
H H22 1.2554 0.9729 0.4798 0.021 Uiso calc 1 . .
C C23 1.3505(3) 1.06426(12) 0.45463(12) 0.0209(5) Uani d 1 . .
H H23 1.4025 1.0705 0.4977 0.025 Uiso calc 1 . .
C C24 1.3619(3) 1.11372(12) 0.40247(13) 0.0224(5) Uani d 1 . .
H H24 1.4226 1.1528 0.4101 0.027 Uiso calc 1 . .
C C25 1.2838(3) 1.10554(12) 0.33921(13) 0.0236(5) Uani d 1 . .
H H25 1.2888 1.1397 0.3043 0.028 Uiso calc 1 . .
C C26 1.1982(3) 1.04656(12) 0.32783(12) 0.0205(5) Uani d 1 . .
H H26 1.1471 1.0405 0.2845 0.025 Uiso calc 1 . .
C C31 0.8948(2) 0.93943(12) 0.36381(11) 0.0174(4) Uani d 1 . .
C C32 0.7922(3) 0.88569(13) 0.36523(12) 0.0219(5) Uani d 1 . .
H H32 0.8233 0.8391 0.3699 0.026 Uiso calc 1 . .
C C33 0.6451(3) 0.90124(15) 0.35968(13) 0.0270(5) Uani d 1 . .
H H33 0.5760 0.8651 0.3614 0.032 Uiso calc 1 . .
C C34 0.5982(3) 0.96955(16) 0.35156(13) 0.0322(6) Uani d 1 . .
H H34 0.4977 0.9795 0.3464 0.039 Uiso calc 1 . .
C C35 0.6980(3) 1.02267(16) 0.35101(15) 0.0347(6) Uani d 1 . .
H H35 0.6659 1.0691 0.3464 0.042 Uiso calc 1 . .
C C36 0.8460(3) 1.00806(13) 0.35728(13) 0.0266(5) Uani d 1 . .
H H36 0.9142 1.0447 0.3571 0.032 Uiso calc 1 . .
C C41 0.8856(2) 0.91370(11) 0.12315(11) 0.0164(4) Uani d 1 . .
C C42 0.8312(2) 0.89980(12) 0.05587(12) 0.0198(5) Uani d 1 . .
H H42 0.8960 0.8906 0.0207 0.024 Uiso calc 1 . .
C C43 0.6829(3) 0.89942(14) 0.04044(13) 0.0254(5) Uani d 1 . .
H H43 0.6463 0.8898 -0.0052 0.031 Uiso calc 1 . .
C C44 0.5882(3) 0.91312(18) 0.09190(14) 0.0394(8) Uani d 1 . .
H H44 0.4867 0.9129 0.0814 0.047 Uiso calc 1 . .
C C45 0.6415(3) 0.9272(2) 0.15896(15) 0.0615(12) Uani d 1 . .
H H45 0.5762 0.9367 0.1939 0.074 Uiso calc 1 . .
C C46 0.7893(3) 0.9275(2) 0.17500(14) 0.0446(9) Uani d 1 . .
H H46 0.8252 0.9369 0.2208 0.054 Uiso calc 1 . .
C C51 1.1667(2) 0.87560(11) 0.07426(11) 0.0145(4) Uani d 1 . .
C C52 1.2127(2) 0.91528(12) 0.01858(11) 0.0177(4) Uani d 1 . .
H H52 1.1952 0.9636 0.0176 0.021 Uiso calc 1 . .
C C53 1.2845(3) 0.88405(13) -0.03579(12) 0.0218(5) Uani d 1 . .
H H53 1.3162 0.9114 -0.0727 0.026 Uiso calc 1 . .
C C54 1.3089(3) 0.81271(13) -0.03523(13) 0.0256(5) Uani d 1 . .
H H54 1.3578 0.7915 -0.0715 0.031 Uiso calc 1 . .
C C55 1.2604(3) 0.77261(13) 0.01957(15) 0.0290(6) Uani d 1 . .
H H55 1.2746 0.7241 0.0195 0.035 Uiso calc 1 . .
C C56 1.1915(3) 0.80371(12) 0.07425(12) 0.0205(5) Uani d 1 . .
H H56 1.1613 0.7763 0.1114 0.025 Uiso calc 1 . .
C C61 1.1305(3) 1.00548(11) 0.14349(11) 0.0174(4) Uani d 1 . .
C C62 1.2766(3) 1.02147(13) 0.15747(13) 0.0253(5) Uani d 1 . .
H H62 1.3441 0.9853 0.1669 0.030 Uiso calc 1 . .
C C63 1.3247(3) 1.09004(14) 0.15778(13) 0.0320(6) Uani d 1 . .
H H63 1.4244 1.1000 0.1668 0.038 Uiso calc 1 . .
C C64 1.2260(4) 1.14374(14) 0.14489(14) 0.0426(8) Uani d 1 . .
H H64 1.2581 1.1903 0.1456 0.051 Uiso calc 1 . .
C C65 1.0822(4) 1.12864(14) 0.13109(15) 0.0451(9) Uani d 1 . .
H H65 1.0150 1.1650 0.1218 0.054 Uiso calc 1 . .
C C66 1.0337(3) 1.05963(13) 0.13057(13) 0.0295(6) Uani d 1 . .
H H66 0.9339 1.0500 0.1213 0.035 Uiso calc 1 . .

loop_
_atom_site_aniso_label
_atom_site_aniso_U_11
_atom_site_aniso_U_22
_atom_site_aniso_U_33
_atom_site_aniso_U_12
_atom_site_aniso_U_13
_atom_site_aniso_U_23
I1 0.01685(8) 0.01524(7) 0.02709(9) 0.00172(5) 0.00276(6) -0.00058(5)
Cu1 0.01291(12) 0.01785(13) 0.01256(13) 0.00217(10) -0.00077(9) -0.00019(10)
P1 0.0128(3) 0.0166(3) 0.0120(3) -0.0004(2) 0.00034(19) -0.0007(2)
P2 0.0130(2) 0.0149(2) 0.0119(3) 0.0020(2) -0.00034(19) -0.00071(19)
N1 0.0145(15) 0.029(6) 0.016(3) -0.002(2) -0.0040(17) -0.009(3)
C1 0.0144(12) 0.033(5) 0.016(4) 0.000(3) -0.0013(17) -0.004(3)
C2 0.0310(19) 0.076(6) 0.046(5) 0.024(3) 0.009(3) -0.023(3)
N1B 0.0145(15) 0.029(6) 0.016(3) -0.002(2) -0.0040(17) -0.009(3)
C1B 0.0144(12) 0.033(5) 0.016(4) 0.000(3) -0.0013(17) -0.004(3)
C2B 0.0310(19) 0.076(6) 0.046(5) 0.024(3) 0.009(3) -0.023(3)
C11 0.0180(10) 0.0168(10) 0.0137(10) -0.0029(8) -0.0018(8) -0.0006(8)
C12 0.0242(12) 0.0250(12) 0.0174(11) 0.0007(10) 0.0033(9) 0.0010(9)
C13 0.0363(15) 0.0340(14) 0.0143(11) 0.0026(12) 0.0042(10) 0.0033(10)
C14 0.0411(16) 0.0304(13) 0.0164(12) 0.0020(12) -0.0036(10) 0.0042(10)
C15 0.0280(13) 0.0280(13) 0.0247(13) 0.0074(10) -0.0022(10) 0.0004(10)
C16 0.0225(12) 0.0225(11) 0.0179(11) 0.0017(9) 0.0017(9) -0.0012(9)
C21 0.0137(10) 0.0170(10) 0.0148(10) 0.0006(8) 0.0018(8) -0.0024(8)
C22 0.0178(10) 0.0217(11) 0.0126(10) 0.0007(9) 0.0014(8) -0.0013(8)
C23 0.0222(12) 0.0239(11) 0.0163(11) -0.0006(9) -0.0006(9) -0.0072(9)
C24 0.0240(12) 0.0189(11) 0.0246(12) -0.0030(9) 0.0024(9) -0.0071(9)
C25 0.0298(13) 0.0193(11) 0.0218(12) -0.0028(10) 0.0022(10) 0.0018(9)
C26 0.0233(12) 0.0220(11) 0.0158(11) -0.0038(9) -0.0014(9) 0.0001(9)
C31 0.0151(10) 0.0249(11) 0.0120(10) 0.0018(9) 0.0009(8) -0.0032(8)
C32 0.0181(11) 0.0299(12) 0.0181(11) -0.0025(9) 0.0038(9) -0.0061(9)
C33 0.0168(11) 0.0445(15) 0.0200(12) -0.0054(11) 0.0045(9) -0.0104(11)
C34 0.0160(12) 0.0541(18) 0.0266(13) 0.0082(12) 0.0019(10) -0.0108(12)
C35 0.0232(13) 0.0393(15) 0.0417(16) 0.0143(12) 0.0044(11) -0.0047(13)
C36 0.0206(12) 0.0276(13) 0.0317(14) 0.0030(10) 0.0031(10) -0.0031(10)
C41 0.0131(10) 0.0199(10) 0.0161(10) 0.0038(8) -0.0011(8) 0.0012(8)
C42 0.0156(10) 0.0253(11) 0.0188(11) -0.0002(9) 0.0031(8) -0.0033(9)
C43 0.0178(11) 0.0385(14) 0.0196(12) -0.0001(10) -0.0034(9) 0.0001(10)
C44 0.0123(11) 0.080(2) 0.0255(14) 0.0078(13) -0.0026(10) 0.0041(14)
C45 0.0212(14) 0.144(4) 0.0197(14) 0.0259(19) 0.0038(11) -0.0005(19)
C46 0.0199(13) 0.101(3) 0.0130(12) 0.0221(15) -0.0012(10) -0.0020(14)
C51 0.0111(9) 0.0192(10) 0.0129(10) 0.0010(8) -0.0021(7) -0.0027(8)
C52 0.0170(11) 0.0203(11) 0.0156(10) 0.0037(8) -0.0016(8) 0.0001(8)
C53 0.0207(11) 0.0290(12) 0.0157(11) 0.0017(10) 0.0023(9) 0.0012(9)
C54 0.0235(12) 0.0322(13) 0.0218(12) 0.0058(10) 0.0078(9) -0.0065(10)
C55 0.0318(14) 0.0198(11) 0.0364(15) 0.0071(11) 0.0110(11) -0.0055(11)
C56 0.0218(11) 0.0185(11) 0.0219(12) 0.0014(9) 0.0067(9) -0.0009(9)
C61 0.0259(12) 0.0163(10) 0.0101(10) -0.0019(9) 0.0007(8) -0.0019(8)
C62 0.0296(13) 0.0216(12) 0.0255(13) -0.0034(10) 0.0068(10) -0.0059(10)
C63 0.0448(17) 0.0303(14) 0.0213(13) -0.0183(12) 0.0069(11) -0.0067(10)
C64 0.081(2) 0.0220(13) 0.0235(14) -0.0137(14) -0.0138(14) 0.0016(11)
C65 0.076(2) 0.0176(12) 0.0382(17) 0.0061(14) -0.0297(16) 0.0008(11)
C66 0.0391(15) 0.0213(12) 0.0261(13) 0.0076(11) -0.0159(11) -0.0030(10)

loop_
_atom_type_symbol
_atom_type_description
_atom_type_scat_dispersion_real
_atom_type_scat_dispersion_imag
_atom_type_scat_source
C C 0.0033 0.0016 'International Tables Vol C Tables 4.2.6.8 and 6.1.1.4'
H H 0.0000 0.0000 'International Tables Vol C Tables 4.2.6.8 and 6.1.1.4'
N N 0.0061 0.0033 'International Tables Vol C Tables 4.2.6.8 and 6.1.1.4'
P P 0.1023 0.0942 'International Tables Vol C Tables 4.2.6.8 and 6.1.1.4'
Cu Cu 0.3201 1.2651 'International Tables Vol C Tables 4.2.6.8 and 6.1.1.4'
I I -0.4742 1.8119 'International Tables Vol C Tables 4.2.6.8 and 6.1.1.4'

loop_
_geom_angle_atom_site_label_1
_geom_angle_atom_site_label_2
_geom_angle_atom_site_label_3
_geom_angle
N1B Cu1 P2 105.7(12)
N1 Cu1 P2 105.5(7)
N1B Cu1 P1 109.7(9)
N1 Cu1 P1 115.1(5)
P2 Cu1 P1 123.48(2)
N1B Cu1 I1 105.0(8)
N1 Cu1 I1 97.8(4)
P2 Cu1 I1 105.208(17)
P1 Cu1 I1 106.291(17)
C31 P1 C11 104.69(10)
C31 P1 C21 104.61(10)
C11 P1 C21 101.64(10)
C31 P1 Cu1 111.59(7)
C11 P1 Cu1 114.73(7)
C21 P1 Cu1 118.14(7)
C41 P2 C61 104.01(10)
C41 P2 C51 104.46(10)
C61 P2 C51 102.15(10)
C41 P2 Cu1 112.63(7)
C61 P2 Cu1 115.26(7)
C51 P2 Cu1 116.81(7)
C1 N1 Cu1 173.0(12)
N1 C1 C2 177.4(14)
C1 C2 H2A 109.5
C1 C2 H2B 109.5
H2A C2 H2B 109.5
C1 C2 H2C 109.5
H2A C2 H2C 109.5
H2B C2 H2C 109.5
C1B N1B Cu1 157(3)
N1B C1B C2B 174(3)
C1B C2B H2D 109.5
C1B C2B H2E 109.5
H2D C2B H2E 109.5
C1B C2B H2F 109.5
H2D C2B H2F 109.5
H2E C2B H2F 109.5
C16 C11 C12 119.2(2)
C16 C11 P1 116.83(17)
C12 C11 P1 123.72(17)
C11 C12 C13 120.2(2)
C11 C12 H12 119.9
C13 C12 H12 119.9
C14 C13 C12 120.0(2)
C14 C13 H13 120.0
C12 C13 H13 120.0
C13 C14 C15 119.8(2)
C13 C14 H14 120.1
C15 C14 H14 120.1
C14 C15 C16 120.6(2)
C14 C15 H15 119.7
C16 C15 H15 119.7
C11 C16 C15 120.3(2)
C11 C16 H16 119.9
C15 C16 H16 119.9
C22 C21 C26 118.6(2)
C22 C21 P1 122.79(17)
C26 C21 P1 118.38(16)
C23 C22 C21 120.0(2)
C23 C22 H22 120.0
C21 C22 H22 120.0
C22 C23 C24 120.7(2)
C22 C23 H23 119.7
C24 C23 H23 119.7
C25 C24 C23 120.1(2)
C25 C24 H24 120.0
C23 C24 H24 120.0
C26 C25 C24 119.4(2)
C26 C25 H25 120.3
C24 C25 H25 120.3
C25 C26 C21 121.2(2)
C25 C26 H26 119.4
C21 C26 H26 119.4
C36 C31 C32 119.1(2)
C36 C31 P1 122.36(18)
C32 C31 P1 117.91(17)
C33 C32 C31 119.6(2)
C33 C32 H32 120.2
C31 C32 H32 120.2
C32 C33 C34 120.6(2)
C32 C33 H33 119.7
C34 C33 H33 119.7
C35 C34 C33 120.1(2)
C35 C34 H34 120.0
C33 C34 H34 120.0
C34 C35 C36 120.0(3)
C34 C35 H35 120.0
C36 C35 H35 120.0
C35 C36 C31 120.5(2)
C35 C36 H36 119.8
C31 C36 H36 119.8
C42 C41 C46 119.6(2)
C42 C41 P2 123.63(17)
C46 C41 P2 116.72(17)
C43 C42 C41 120.3(2)
C43 C42 H42 119.9
C41 C42 H42 119.9
C42 C43 C44 119.8(2)
C42 C43 H43 120.1
C44 C43 H43 120.1
C43 C44 C45 120.2(2)
C43 C44 H44 119.9
C45 C44 H44 119.9
C46 C45 C44 120.4(3)
C46 C45 H45 119.8
C44 C45 H45 119.8
C45 C46 C41 119.6(2)
C45 C46 H46 120.2
C41 C46 H46 120.2
C52 C51 C56 118.8(2)
C52 C51 P2 122.99(16)
C56 C51 P2 118.18(17)
C51 C52 C53 120.8(2)
C51 C52 H52 119.6
C53 C52 H52 119.6
C54 C53 C52 119.9(2)
C54 C53 H53 120.0
C52 C53 H53 120.0
C53 C54 C55 119.5(2)
C53 C54 H54 120.3
C55 C54 H54 120.3
C56 C55 C54 120.7(2)
C56 C55 H55 119.7
C54 C55 H55 119.7
C55 C56 C51 120.3(2)
C55 C56 H56 119.9
C51 C56 H56 119.9
C66 C61 C62 118.3(2)
C66 C61 P2 124.48(19)
C62 C61 P2 117.15(18)
C61 C62 C63 120.9(3)
C61 C62 H62 119.5
C63 C62 H62 119.5
C64 C63 C62 120.1(3)
C64 C63 H63 120.0
C62 C63 H63 120.0
C65 C64 C63 119.5(3)
C65 C64 H64 120.3
C63 C64 H64 120.3
C64 C65 C66 120.5(3)
C64 C65 H65 119.7
C66 C65 H65 119.7
C61 C66 C65 120.7(3)
C61 C66 H66 119.6
C65 C66 H66 119.6

loop_
_geom_bond_atom_site_label_1
_geom_bond_atom_site_label_2
_geom_bond_distance
I1 Cu1 2.6861(3)
Cu1 N1B 2.037(18)
Cu1 N1 2.055(10)
Cu1 P2 2.3003(6)
Cu1 P1 2.3038(6)
P1 C31 1.836(2)
P1 C11 1.847(2)
P1 C21 1.847(2)
P2 C41 1.824(2)
P2 C61 1.845(2)
P2 C51 1.859(2)
N1 C1 1.149(9)
C1 C2 1.479(7)
C2 H2A 0.9800
C2 H2B 0.9800
C2 H2C 0.9800
N1B C1B 1.148(13)
C1B C2B 1.471(12)
C2B H2D 0.9800
C2B H2E 0.9800
C2B H2F 0.9800
C11 C16 1.400(3)
C11 C12 1.411(3)
C12 C13 1.414(3)
C12 H12 0.9500
C13 C14 1.393(4)
C13 H13 0.9500
C14 C15 1.399(4)
C14 H14 0.9500
C15 C16 1.403(3)
C15 H15 0.9500
C16 H16 0.9500
C21 C22 1.414(3)
C21 C26 1.418(3)
C22 C23 1.401(3)
C22 H22 0.9500
C23 C24 1.403(3)
C23 H23 0.9500
C24 C25 1.401(3)
C24 H24 0.9500
C25 C26 1.402(3)
C25 H25 0.9500
C26 H26 0.9500
C31 C36 1.408(3)
C31 C32 1.410(3)
C32 C33 1.393(3)
C32 H32 0.9500
C33 C34 1.400(4)
C33 H33 0.9500
C34 C35 1.384(4)
C34 H34 0.9500
C35 C36 1.397(3)
C35 H35 0.9500
C36 H36 0.9500
C41 C42 1.402(3)
C41 C46 1.406(3)
C42 C43 1.389(3)
C42 H42 0.9500
C43 C44 1.390(4)
C43 H43 0.9500
C44 C45 1.395(4)
C44 H44 0.9500
C45 C46 1.386(4)
C45 H45 0.9500
C46 H46 0.9500
C51 C52 1.411(3)
C51 C56 1.412(3)
C52 C53 1.413(3)
C52 H52 0.9500
C53 C54 1.401(3)
C53 H53 0.9500
C54 C55 1.410(4)
C54 H54 0.9500
C55 C56 1.404(3)
C55 H55 0.9500
C56 H56 0.9500
C61 C66 1.394(3)
C61 C62 1.399(3)
C62 C63 1.401(3)
C62 H62 0.9500
C63 C64 1.398(4)
C63 H63 0.9500
C64 C65 1.375(5)
C64 H64 0.9500
C65 C66 1.411(4)
C65 H65 0.9500
C66 H66 0.9500

loop_
_geom_hbond_atom_site_label_D
_geom_hbond_atom_site_label_H
_geom_hbond_atom_site_label_A
_geom_hbond_site_symmetry_A
_geom_hbond_distance_DH
_geom_hbond_distance_HA
_geom_hbond_distance_DA
_geom_hbond_angle_DHA
C2 H2A I1 1_655 0.98 3.09 3.727(8) 124.3

loop_
_geom_torsion_atom_site_label_1
_geom_torsion_atom_site_label_2
_geom_torsion_atom_site_label_3
_geom_torsion_atom_site_label_4
_geom_torsion
C31 P1 C11 C16 163.69(17)
C21 P1 C11 C16 -87.64(18)
Cu1 P1 C11 C16 41.04(19)
C31 P1 C11 C12 -22.3(2)
C21 P1 C11 C12 86.4(2)
Cu1 P1 C11 C12 -144.94(17)
C16 C11 C12 C13 0.6(3)
P1 C11 C12 C13 -173.25(19)
C11 C12 C13 C14 0.6(4)
C12 C13 C14 C15 -0.7(4)
C13 C14 C15 C16 -0.3(4)
C12 C11 C16 C15 -1.7(3)
P1 C11 C16 C15 172.63(19)
C14 C15 C16 C11 1.5(4)
C31 P1 C21 C22 105.21(19)
C11 P1 C21 C22 -3.5(2)
Cu1 P1 C21 C22 -130.00(17)
C31 P1 C21 C26 -80.63(19)
C11 P1 C21 C26 170.64(18)
Cu1 P1 C21 C26 44.2(2)
C26 C21 C22 C23 -1.2(3)
P1 C21 C22 C23 172.94(17)
C21 C22 C23 C24 0.7(3)
C22 C23 C24 C25 1.0(4)
C23 C24 C25 C26 -2.0(4)
C24 C25 C26 C21 1.5(4)
C22 C21 C26 C25 0.1(3)
P1 C21 C26 C25 -174.27(19)
C11 P1 C31 C36 129.7(2)
C21 P1 C31 C36 23.2(2)
Cu1 P1 C31 C36 -105.69(19)
C11 P1 C31 C32 -59.41(19)
C21 P1 C31 C32 -165.90(17)
Cu1 P1 C31 C32 65.25(18)
C36 C31 C32 C33 0.5(3)
P1 C31 C32 C33 -170.79(18)
C31 C32 C33 C34 1.1(4)
C32 C33 C34 C35 -1.9(4)
C33 C34 C35 C36 1.2(4)
C34 C35 C36 C31 0.4(4)
C32 C31 C36 C35 -1.2(4)
P1 C31 C36 C35 169.7(2)
C61 P2 C41 C42 95.7(2)
C51 P2 C41 C42 -11.1(2)
Cu1 P2 C41 C42 -138.85(18)
C61 P2 C41 C46 -85.3(2)
C51 P2 C41 C46 168.0(2)
Cu1 P2 C41 C46 40.2(2)
C46 C41 C42 C43 -0.2(4)
P2 C41 C42 C43 178.85(19)
C41 C42 C43 C44 0.2(4)
C42 C43 C44 C45 0.0(5)
C43 C44 C45 C46 -0.2(6)
C44 C45 C46 C41 0.3(6)
C42 C41 C46 C45 -0.1(5)
P2 C41 C46 C45 -179.2(3)
C41 P2 C51 C52 88.90(19)
C61 P2 C51 C52 -19.2(2)
Cu1 P2 C51 C52 -145.96(15)
C41 P2 C51 C56 -92.43(18)
C61 P2 C51 C56 159.43(17)
Cu1 P2 C51 C56 32.71(19)
C56 C51 C52 C53 -1.0(3)
P2 C51 C52 C53 177.62(17)
C51 C52 C53 C54 0.9(3)
C52 C53 C54 C55 0.4(4)
C53 C54 C55 C56 -1.6(4)
C54 C55 C56 C51 1.5(4)
C52 C51 C56 C55 -0.1(3)
P2 C51 C56 C55 -178.85(19)
C41 P2 C61 C66 7.0(2)
C51 P2 C61 C66 115.5(2)
Cu1 P2 C61 C66 -116.78(19)
C41 P2 C61 C62 -177.03(18)
C51 P2 C61 C62 -68.54(19)
Cu1 P2 C61 C62 59.18(19)
C66 C61 C62 C63 -0.7(4)
P2 C61 C62 C63 -176.87(19)
C61 C62 C63 C64 0.8(4)
C62 C63 C64 C65 -0.8(4)
C63 C64 C65 C66 0.6(5)
C62 C61 C66 C65 0.5(4)
P2 C61 C66 C65 176.4(2)
C64 C65 C66 C61 -0.5(5)
